data_7248342
loop_
_publ_author_name
'Yamanaka, Kazuaki'
'Oketani, Ryusei'
'Mori, Yuya'
'Sato, Takashi'
'Tsuzuki, Seiji'
'Takahashi, Hiroki'
'Tsue, Hirohito'

_publ_section_title
;
 Thermal fluctuation-induced selective CO2 uptake of seemingly nonporous
 N,C-protected dipeptide crystals as elucidated by in situ X-ray
 crystallographic analysis
;
_journal_issue 17
_journal_name_full CrystEngComm
_journal_page_first 2314
_journal_page_last 2321
_journal_paper_doi 10.1039/D3CE01018J
_journal_volume 26
_journal_year 2024
_chemical_absolute_configuration unk
_chemical_formula_moiety 'C14 H26 N2 O5 S'
_chemical_formula_sum 'C14 H26 N2 O5 S'
_chemical_formula_weight 334.439
_chemical_melting_point 398.2
_space_group_crystal_system hexagonal
_space_group_IT_number 170
_space_group_name_Hall 'P 65'
_space_group_name_H-M_alt 'P 65'
_symmetry_Int_Tables_number 170
_audit_creation_date 2024-03-15
_audit_creation_method
;
Olex2 1.3
(compiled 2020.11.12 svn.r5f609507 for OlexSys, GUI svn.r6408)
;
_audit_update_record
;
2024-03-22 deposited with the CCDC.	2024-03-25 downloaded from the CCDC.
;
_cell_angle_alpha 90
_cell_angle_beta 90
_cell_angle_gamma 120
_cell_formula_units_Z 6
_cell_length_a 11.2333(9)
_cell_length_b 11.2333(9)
_cell_length_c 27.046(2)
_cell_measurement_reflns_used 6686
_cell_measurement_temperature 238
_cell_measurement_theta_max 30.4080
_cell_measurement_theta_min 2.2000
_cell_volume 2955.6(4)
_computing_cell_refinement 'CrysAlisPro 1.171.42.49 (Rigaku OD, 2022)'
_computing_data_collection 'CrysAlisPro 1.171.42.49 (Rigaku OD, 2022)'
_computing_data_reduction 'CrysAlisPro 1.171.42.49 (Rigaku OD, 2022)'
_computing_molecular_graphics 'Olex2 1.3 (Dolomanov et al., 2009)'
_computing_publication_material 'Olex2 1.3 (Dolomanov et al., 2009)'
_computing_structure_refinement 'olex2.refine 1.3 (Bourhis et al., 2015)'
_computing_structure_solution 'SHELXT 2018/2 (Sheldrick, 2018)'
_diffrn_ambient_temperature 238
_diffrn_detector 'CCD plate'
_diffrn_measured_fraction_theta_full 0.9989
_diffrn_measured_fraction_theta_max 0.9592
_diffrn_measurement_details
;
List of Runs (angles in degrees, time in seconds):

  # Type    Start    End  Width  t~exp~   \w     \q     \k     \f   Frames
#--------------------------------------------------------------------------
  1  \w   -110.00  70.00   0.50    8.00    --  -20.00  44.00 330.00  360
  2  \w   -110.00  70.00   0.50    8.00    --  -20.00  44.00 240.00  360
;
_diffrn_measurement_device 'abstract diffractometer'
_diffrn_measurement_device_type 'dtrek-CrysAlisPro-abstract goniometer imported rigaku-d*trek images'
_diffrn_measurement_method '\w scans'
_diffrn_orient_matrix_type 'CrysAlisPro convention (1999,Acta A55,543-557)'
_diffrn_orient_matrix_UB_11 0.0705785000
_diffrn_orient_matrix_UB_12 0.0225903000
_diffrn_orient_matrix_UB_13 0.0039531000
_diffrn_orient_matrix_UB_21 0.0170225000
_diffrn_orient_matrix_UB_22 0.0678632000
_diffrn_orient_matrix_UB_23 -0.0064796000
_diffrn_orient_matrix_UB_31 -0.0066845000
_diffrn_orient_matrix_UB_32 0.0140204000
_diffrn_orient_matrix_UB_33 0.0251089000
_diffrn_radiation_monochromator graphite
_diffrn_radiation_probe x-ray
_diffrn_radiation_type 'Mo K\a'
_diffrn_radiation_wavelength 0.71073
_diffrn_reflns_av_R_equivalents 0.0677
_diffrn_reflns_av_unetI/netI 0.0851
_diffrn_reflns_Laue_measured_fraction_full 0.9989
_diffrn_reflns_Laue_measured_fraction_max 0.9592
_diffrn_reflns_limit_h_max 16
_diffrn_reflns_limit_h_min -16
_diffrn_reflns_limit_k_max 12
_diffrn_reflns_limit_k_min -15
_diffrn_reflns_limit_l_max 39
_diffrn_reflns_limit_l_min -38
_diffrn_reflns_number 28134
_diffrn_reflns_point_group_measured_fraction_full 0.9975
_diffrn_reflns_point_group_measured_fraction_max 0.9324
_diffrn_reflns_theta_full 25.2417
_diffrn_reflns_theta_max 31.20
_diffrn_reflns_theta_min 2.58
_diffrn_source 'fine-focus sealed X-ray tube'
_diffrn_source_type 'Enhance (Mo) X-ray Source'
_exptl_absorpt_coefficient_mu 0.185
_exptl_absorpt_correction_T_max 1.00000
_exptl_absorpt_correction_T_min 0.84728
_exptl_absorpt_correction_type multi-scan
_exptl_absorpt_process_details
;
CrysAlisPro 1.171.42.49 (Rigaku Oxford Diffraction, 2022)
Empirical absorption correction using spherical harmonics,
implemented in SCALE3 ABSPACK scaling algorithm.
;
_exptl_crystal_colour Colorless
_exptl_crystal_density_diffrn 1.127
_exptl_crystal_description needle
_exptl_crystal_F_000 1081.303
_exptl_crystal_recrystallization_method 'Re-crystallisation from solvent: hexane'
_exptl_crystal_size_max 0.5
_exptl_crystal_size_mid 0.2
_exptl_crystal_size_min 0.05
_refine_diff_density_max 1.0931
_refine_diff_density_min -0.4943
_refine_diff_density_rms 0.1047
_refine_ls_abs_structure_details 'Flack, H. D. (1983). Acta Cryst. A39, 876-881.'
_refine_ls_abs_structure_Flack -0.10(13)
_refine_ls_d_res_high 0.6861
_refine_ls_d_res_low 7.8972
_refine_ls_goodness_of_fit_ref 0.9909
_refine_ls_hydrogen_treatment constr
_refine_ls_matrix_type full
_refine_ls_number_constraints 38
_refine_ls_number_parameters 205
_refine_ls_number_reflns 5962
_refine_ls_number_restraints 1
_refine_ls_restrained_S_all 0.9909
_refine_ls_R_factor_all 0.2013
_refine_ls_R_factor_gt 0.0815
_refine_ls_shift/su_max 0.0002
_refine_ls_shift/su_mean 0.0000
_refine_ls_structure_factor_coef Fsqd
_refine_ls_weighting_details 'w=1/[\s^2^(Fo^2^)+(0.1245P)^2^] where P=(Fo^2^+2Fc^2^)/3'
_refine_ls_weighting_scheme calc
_refine_ls_wR_factor_gt 0.1848
_refine_ls_wR_factor_ref 0.2460
_reflns_Friedel_coverage 0.905
_reflns_limit_h_max 13
_reflns_limit_h_min -13
_reflns_limit_k_max 14
_reflns_limit_k_min -14
_reflns_limit_l_max 39
_reflns_limit_l_min -38
_reflns_number_gt 2642
_reflns_number_total 5962
_reflns_threshold_expression I>=2u(I)
_cod_data_source_file d3ce01018j4.cif
_cod_data_source_block cmpd_1_238K
_cod_depositor_comments 'Adding full bibliography for 7248340--7248345.cif.'
_cod_original_sg_symbol_Hall ' P 65'
_cod_database_code 7248342
_reflns_odcompleteness_completeness 99.90
_reflns_odcompleteness_iscentric 1
_reflns_odcompleteness_theta 26.32
_olex2_refinement_description
;
1. Fixed Uiso
 At 1.2 times of:
  All C(H) groups, All C(H,H) groups, All N(H) groups
 At 1.5 times of:
  All C(H,H,H) groups
2.a Ternary CH refined with riding coordinates:
 C2(H2), C5(H5)
2.b Secondary CH2 refined with riding coordinates:
 C6(H6a,H6b), C7(H7a,H7b)
2.c Aromatic/amide H refined with riding coordinates:
 N1(H1), N2(H2a)
2.d Idealised Me refined as rotating group:
 C3(H3a,H3b,H3c), C8(H8a,H8b,H8c), C9(H9a,H9b,H9c), C12(H12a,H12b,H12c),
 C13(H13a,H13b,H13c), C14(H14a,H14b,H14c)
;
_olex2_submission_special_instructions 'No special instructions were received'
_oxdiff_exptl_absorpt_empirical_details
;
Empirical correction (ABSPACK) includes:
- Absorption correction using spherical harmonics
- Frame scaling
;
_oxdiff_exptl_absorpt_empirical_full_max 1.101
_oxdiff_exptl_absorpt_empirical_full_min 0.921

loop_
_space_group_symop_id
_space_group_symop_operation_xyz
1 x,y,z
2 x-y,x,z+5/6
3 y,-x+y,z+1/6
4 -y,x-y,z+2/3
5 -x+y,-x,z+1/3
6 -x,-y,z+1/2

loop_
_atom_site_label
_atom_site_type_symbol
_atom_site_fract_x
_atom_site_fract_y
_atom_site_fract_z
_atom_site_U_iso_or_equiv
_atom_site_adp_type
_atom_site_occupancy
_atom_site_refinement_flags_posn
C1 C 0.4549(6) 0.2931(6) 0.09549(19) 0.0835(16) Uani 1.000000 .
C2 C 0.3208(6) 0.2663(5) 0.12181(19) 0.0889(18) Uani 1.000000 .
H2 H 0.2904(6) 0.3273(5) 0.10801(19) 0.107(2) Uiso 1.000000 R
C3 C 0.3443(9) 0.2914(8) 0.1768(2) 0.162(4) Uani 1.000000 .
H3a H 0.2582(19) 0.264(10) 0.1929(5) 0.242(7) Uiso 1.000000 GR
H3b H 0.383(10) 0.239(8) 0.1897(7) 0.242(7) Uiso 1.000000 GR
H3c H 0.406(8) 0.3874(18) 0.1826(3) 0.242(7) Uiso 1.000000 GR
C4 C 0.1655(4) 0.0793(4) 0.06889(14) 0.0564(10) Uani 1.000000 .
C5 C 0.0730(4) -0.0748(4) 0.06388(12) 0.0463(9) Uani 1.000000 .
H5 H 0.0472(4) -0.1150(4) 0.09702(12) 0.0556(11) Uiso 1.000000 R
C6 C 0.1567(5) -0.1299(5) 0.03887(16) 0.0631(12) Uani 1.000000 .
H6a H 0.1845(5) -0.0880(5) 0.00644(16) 0.0757(14) Uiso 1.000000 R
H6b H 0.2395(5) -0.1020(5) 0.05803(16) 0.0757(14) Uiso 1.000000 R
C7 C 0.0829(7) -0.2827(6) 0.0330(2) 0.0813(15) Uani 1.000000 .
H7a H 0.0064(7) -0.3091(6) 0.0105(2) 0.0976(18) Uiso 1.000000 R
H7b H 0.1450(7) -0.3082(6) 0.0177(2) 0.0976(18) Uiso 1.000000 R
C8 C 0.1688(8) -0.3221(9) 0.1248(3) 0.133(3) Uani 1.000000 .
H8a H 0.227(3) -0.351(6) 0.1094(14) 0.200(4) Uiso 1.000000 GR
H8b H 0.217(4) -0.2235(10) 0.127(2) 0.200(4) Uiso 1.000000 GR
H8c H 0.1453(9) -0.360(6) 0.1575(8) 0.200(4) Uiso 1.000000 GR
C9 C 0.6634(8) 0.4688(10) 0.0629(4) 0.175(5) Uani 1.000000 .
H9a H 0.722(4) 0.456(9) 0.0857(13) 0.263(7) Uiso 1.000000 GR
H9b H 0.6489(13) 0.413(7) 0.034(2) 0.263(7) Uiso 1.000000 GR
H9c H 0.706(5) 0.564(3) 0.053(3) 0.263(7) Uiso 1.000000 GR
C10 C -0.1613(5) -0.1178(5) 0.05768(16) 0.0643(12) Uani 1.000000 .
C11 C -0.3871(7) -0.1490(10) 0.0387(2) 0.112(3) Uani 1.000000 .
C12 C -0.4639(8) -0.1780(11) -0.0088(3) 0.152(4) Uani 1.000000 .
H12a H -0.413(4) -0.104(4) -0.0315(11) 0.228(6) Uiso 1.000000 GR
H12b H -0.476(8) -0.262(5) -0.0227(16) 0.228(6) Uiso 1.000000 GR
H12c H -0.552(4) -0.187(9) -0.0028(6) 0.228(6) Uiso 1.000000 GR
C13 C -0.4629(11) -0.2582(18) 0.0775(5) 0.247(8) Uani 1.000000 .
H13a H -0.435(14) -0.326(10) 0.076(5) 0.371(12) Uiso 1.000000 GR
H13b H -0.442(15) -0.217(3) 0.1097(7) 0.371(12) Uiso 1.000000 GR
H13c H -0.5600(14) -0.301(13) 0.072(4) 0.371(12) Uiso 1.000000 GR
C14 C -0.3466(16) -0.0070(19) 0.0549(5) 0.281(11) Uani 1.000000 .
H14a H -0.30(2) 0.010(8) 0.087(4) 0.421(16) Uiso 1.000000 GR
H14b H -0.284(17) 0.058(2) 0.031(4) 0.421(16) Uiso 1.000000 GR
H14c H -0.427(3) 0.002(7) 0.057(8) 0.421(16) Uiso 1.000000 GR
O1 O 0.5297(5) 0.4273(5) 0.08668(19) 0.1266(17) Uani 1.000000 .
O2 O 0.4866(5) 0.2098(6) 0.0860(2) 0.1206(15) Uani 1.000000 .
O3 O 0.1979(4) 0.1572(3) 0.03305(12) 0.0835(11) Uani 1.000000 .
O4 O -0.1704(5) -0.1036(7) 0.10133(11) 0.132(2) Uani 1.000000 .
O5 O -0.2610(3) -0.1457(4) 0.02542(11) 0.0775(10) Uani 1.000000 .
N1 N 0.2169(4) 0.1259(4) 0.11363(13) 0.0649(10) Uani 1.000000 .
H1 H 0.1870(4) 0.0703(4) 0.13833(13) 0.0779(12) Uiso 1.000000 R
N2 N -0.0505(3) -0.1094(3) 0.03658(11) 0.0535(8) Uani 1.000000 .
H2a H -0.0525(3) -0.1253(3) 0.00540(11) 0.0642(10) Uiso 1.000000 R
S1 S 0.01790(15) -0.37975(13) 0.08969(6) 0.0825(5) Uani 1.000000 .

loop_
_atom_site_aniso_label
_atom_site_aniso_U_11
_atom_site_aniso_U_22
_atom_site_aniso_U_33
_atom_site_aniso_U_12
_atom_site_aniso_U_13
_atom_site_aniso_U_23
C1 0.068(3) 0.072(4) 0.067(3) 0.002(3) -0.014(3) 0.008(3)
C2 0.086(4) 0.062(3) 0.069(3) -0.001(3) -0.013(3) -0.012(2)
C3 0.143(6) 0.124(6) 0.089(5) -0.030(5) 0.005(4) -0.054(4)
C4 0.063(3) 0.051(2) 0.043(2) 0.019(2) -0.0057(18) 0.0017(18)
C5 0.052(2) 0.052(2) 0.0262(17) 0.0189(18) -0.0029(15) 0.0009(15)
C6 0.064(3) 0.073(3) 0.046(2) 0.030(2) 0.0165(19) 0.010(2)
C7 0.109(4) 0.079(3) 0.067(3) 0.054(3) 0.022(3) -0.005(2)
C8 0.128(6) 0.174(8) 0.121(6) 0.093(6) 0.021(5) 0.045(5)
C9 0.106(6) 0.127(7) 0.172(9) -0.031(5) 0.038(6) 0.003(6)
C10 0.082(3) 0.094(3) 0.035(2) 0.058(3) -0.011(2) -0.005(2)
C11 0.111(5) 0.209(8) 0.066(3) 0.118(6) -0.010(3) -0.007(4)
C12 0.092(5) 0.257(12) 0.119(6) 0.095(6) -0.034(4) 0.007(6)
C13 0.139(8) 0.47(2) 0.219(11) 0.211(12) 0.103(8) 0.178(14)
C14 0.319(18) 0.44(2) 0.287(16) 0.34(2) -0.186(14) -0.209(17)
O1 0.099(3) 0.079(3) 0.127(4) -0.012(2) 0.010(3) 0.004(3)
O2 0.099(3) 0.103(3) 0.147(4) 0.041(3) 0.007(3) 0.018(3)
O3 0.107(3) 0.0637(19) 0.0500(17) 0.0208(18) -0.0188(18) 0.0150(15)
O4 0.155(4) 0.305(7) 0.0298(18) 0.185(5) -0.0183(18) -0.035(2)
O5 0.069(2) 0.129(3) 0.0418(15) 0.055(2) -0.0108(14) -0.0052(17)
N1 0.068(2) 0.055(2) 0.0412(18) 0.0080(18) -0.0079(16) 0.0019(15)
N2 0.0519(19) 0.071(2) 0.0253(14) 0.0220(17) -0.0013(13) -0.0083(14)
S1 0.0945(10) 0.0600(7) 0.0896(9) 0.0360(7) 0.0345(7) 0.0072(6)

loop_
_atom_type_symbol
_atom_type_scat_dispersion_real
_atom_type_scat_dispersion_imag
_atom_type_scat_Cromer_Mann_a1
_atom_type_scat_Cromer_Mann_a2
_atom_type_scat_Cromer_Mann_a3
_atom_type_scat_Cromer_Mann_a4
_atom_type_scat_Cromer_Mann_b1
_atom_type_scat_Cromer_Mann_b2
_atom_type_scat_Cromer_Mann_b3
_atom_type_scat_Cromer_Mann_b4
_atom_type_scat_Cromer_Mann_c
_atom_type_scat_source
_atom_type_scat_dispersion_source
H 0.00000 0.00000 0.49300 0.32291 0.14019 0.04081 10.51090 26.12570 3.14236 57.79970 0.0030380000826 'International Tables Volume C Table 6.1.1.4 (pp. 500-502)' 'Henke, Gullikson and Davis, At. Data and Nucl. Data Tables, 1993, 54, 2'
C 0.00347 0.00161 2.31000 1.02000 1.58860 0.86500 20.84390 10.20750 0.56870 51.65120 0.215599998832 'International Tables Volume C Table 6.1.1.4 (pp. 500-502)' 'Henke, Gullikson and Davis, At. Data and Nucl. Data Tables, 1993, 54, 2'
S 0.12424 0.12443 6.90530 5.20340 1.43790 1.58630 1.46790 22.21510 0.25360 56.17200 0.866900026798 'International Tables Volume C Table 6.1.1.4 (pp. 500-502)' 'Henke, Gullikson and Davis, At. Data and Nucl. Data Tables, 1993, 54, 2'
O 0.01158 0.00611 3.04850 2.28680 1.54630 0.86700 13.27710 5.70110 0.32390 32.90890 0.250800013542 'International Tables Volume C Table 6.1.1.4 (pp. 500-502)' 'Henke, Gullikson and Davis, At. Data and Nucl. Data Tables, 1993, 54, 2'
N 0.00653 0.00323 12.21260 3.13220 2.01250 1.16630 0.00570 9.89330 28.99750 0.58260 -11.5290002823 'International Tables Volume C Table 6.1.1.4 (pp. 500-502)' 'Henke, Gullikson and Davis, At. Data and Nucl. Data Tables, 1993, 54, 2'

loop_
_geom_angle_atom_site_label_1
_geom_angle_atom_site_label_2
_geom_angle_atom_site_label_3
_geom_angle
_geom_angle_site_symmetry_1
_geom_angle_site_symmetry_3
_geom_angle_publ_flag
O1 C1 C2 107.6(6) . . ?
O2 C1 C2 126.3(5) . . ?
O2 C1 O1 126.0(7) . . ?
H2 C2 C1 109.5(3) . . ?
C3 C2 C1 110.7(6) . . ?
C3 C2 H2 109.5(5) . . ?
N1 C2 C1 108.6(5) . . ?
N1 C2 H2 109.5(3) . . ?
N1 C2 C3 109.1(5) . . ?
H3a C3 C2 109.5 . . ?
H3b C3 C2 109.5 . . ?
H3b C3 H3a 109.5 . . ?
H3c C3 C2 109.5 . . ?
H3c C3 H3a 109.5 . . ?
H3c C3 H3b 109.5 . . ?
O3 C4 C5 122.1(3) . . ?
N1 C4 C5 116.5(3) . . ?
N1 C4 O3 121.3(4) . . ?
H5 C5 C4 108.70(18) . . ?
C6 C5 C4 107.2(3) . . ?
C6 C5 H5 108.7(2) . . ?
N2 C5 C4 111.8(3) . . ?
N2 C5 H5 108.70(18) . . ?
N2 C5 C6 111.7(3) . . ?
H6a C6 C5 108.6(2) . . ?
H6b C6 C5 108.6(2) . . ?
H6b C6 H6a 107.6 . . ?
C7 C6 C5 114.5(4) . . ?
C7 C6 H6a 108.6(3) . . ?
C7 C6 H6b 108.6(3) . . ?
H7a C7 C6 108.5(3) . . ?
H7b C7 C6 108.5(3) . . ?
H7b C7 H7a 107.5 . . ?
S1 C7 C6 115.2(3) . . ?
S1 C7 H7a 108.5(2) . . ?
S1 C7 H7b 108.47(18) . . ?
H8b C8 H8a 109.5 . . ?
H8c C8 H8a 109.5 . . ?
H8c C8 H8b 109.5 . . ?
S1 C8 H8a 109.5 . . ?
S1 C8 H8b 109.5 . . ?
S1 C8 H8c 109.5 . . ?
H9b C9 H9a 109.5 . . ?
H9c C9 H9a 109.5 . . ?
H9c C9 H9b 109.5 . . ?
O1 C9 H9a 109.5 . . ?
O1 C9 H9b 109.5 . . ?
O1 C9 H9c 109.5 . . ?
O5 C10 O4 124.0(4) . . ?
N2 C10 O4 123.4(4) . . ?
N2 C10 O5 112.6(4) . . ?
C13 C11 C12 113.0(9) . . ?
C14 C11 C12 108.7(8) . . ?
C14 C11 C13 114.3(11) . . ?
O5 C11 C12 104.2(5) . . ?
O5 C11 C13 109.9(6) . . ?
O5 C11 C14 106.0(8) . . ?
H12a C12 C11 109.5 . . ?
H12b C12 C11 109.5 . . ?
H12b C12 H12a 109.5 . . ?
H12c C12 C11 109.5 . . ?
H12c C12 H12a 109.5 . . ?
H12c C12 H12b 109.5 . . ?
H13a C13 C11 109.5 . . ?
H13b C13 C11 109.5 . . ?
H13b C13 H13a 109.5 . . ?
H13c C13 C11 109.5 . . ?
H13c C13 H13a 109.5 . . ?
H13c C13 H13b 109.5 . . ?
H14a C14 C11 109.5 . . ?
H14b C14 C11 109.5 . . ?
H14b C14 H14a 109.5 . . ?
H14c C14 C11 109.5 . . ?
H14c C14 H14a 109.5 . . ?
H14c C14 H14b 109.5 . . ?
C9 O1 C1 113.6(7) . . ?
C11 O5 C10 122.9(4) . . ?
C4 N1 C2 121.8(4) . . ?
H1 N1 C2 119.1(3) . . ?
H1 N1 C4 119.1(2) . . ?
C10 N2 C5 122.7(3) . . ?
H2a N2 C5 118.67(18) . . ?
H2a N2 C10 118.7(2) . . ?
C8 S1 C7 102.2(3) . . ?

loop_
_geom_bond_atom_site_label_1
_geom_bond_atom_site_label_2
_geom_bond_distance
_geom_bond_site_symmetry_2
_geom_bond_publ_flag
C1 C2 1.553(9) . ?
C1 O1 1.330(7) . ?
C1 O2 1.183(8) . ?
C2 H2 0.9800 . ?
C2 C3 1.511(8) . ?
C2 N1 1.434(6) . ?
C3 H3a 0.9600 . ?
C3 H3b 0.9600 . ?
C3 H3c 0.9600 . ?
C4 C5 1.515(6) . ?
C4 O3 1.232(5) . ?
C4 N1 1.330(5) . ?
C5 H5 0.9800 . ?
C5 C6 1.519(6) . ?
C5 N2 1.443(5) . ?
C6 H6a 0.9700 . ?
C6 H6b 0.9700 . ?
C6 C7 1.495(7) . ?
C7 H7a 0.9700 . ?
C7 H7b 0.9700 . ?
C7 S1 1.811(5) . ?
C8 H8a 0.9600 . ?
C8 H8b 0.9600 . ?
C8 H8c 0.9600 . ?
C8 S1 1.759(8) . ?
C9 H9a 0.9600 . ?
C9 H9b 0.9600 . ?
C9 H9c 0.9600 . ?
C9 O1 1.479(10) . ?
C10 O4 1.202(5) . ?
C10 O5 1.327(5) . ?
C10 N2 1.330(6) . ?
C11 C12 1.490(9) . ?
C11 C13 1.511(12) . ?
C11 C14 1.490(16) . ?
C11 O5 1.443(7) . ?
C12 H12a 0.9600 . ?
C12 H12b 0.9600 . ?
C12 H12c 0.9600 . ?
C13 H13a 0.9600 . ?
C13 H13b 0.9600 . ?
C13 H13c 0.9600 . ?
C14 H14a 0.9600 . ?
C14 H14b 0.9600 . ?
C14 H14c 0.9600 . ?
N1 H1 0.8600 . ?
N2 H2a 0.8600 . ?

loop_
_geom_torsion_atom_site_label_1
_geom_torsion_atom_site_label_2
_geom_torsion_atom_site_label_3
_geom_torsion_atom_site_label_4
_geom_torsion
_geom_torsion_site_symmetry_1
_geom_torsion_site_symmetry_2
_geom_torsion_site_symmetry_3
_geom_torsion_site_symmetry_4
_geom_torsion_publ_flag
C1 C2 N1 C4 -66.5(6) . . . . ?
C2 N1 C4 C5 170.9(5) . . . . ?
C2 N1 C4 O3 -5.2(6) . . . . ?
C4 C5 C6 C7 177.3(4) . . . . ?
C4 C5 N2 C10 -84.5(4) . . . . ?
C5 C6 C7 S1 -56.6(4) . . . . ?
C5 N2 C10 O4 -3.6(6) . . . . ?
C5 N2 C10 O5 177.5(4) . . . . ?
C10 O5 C11 C12 177.7(8) . . . . ?
C10 O5 C11 C13 -61.0(9) . . . . ?
C10 O5 C11 C14 63.0(8) . . . . ?
